data_2021228
loop_
_publ_author_name
'Nkoe, Pheello I.'
'Visser, Hendrik G.'
'Swart, Chantel'
'Brink, Alice'
'Schutte-Smith, Marietjie'

_publ_section_title
;
 Synthesis of Re^I^ tricarbonyl complexes with various sulfur- and
 oxygen-donating ligands: crystal structures of two Re^I^ dinuclear
 structures bridged by S atoms
;
_journal_coeditor_code YP3163
_journal_issue 10
_journal_name_full 'Acta Crystallographica Section C'
_journal_page_first 1116
_journal_page_last 1122
_journal_paper_doi 10.1107/S205322961801207X
_journal_volume 74
_journal_year 2018
_chemical_formula_iupac '(C8 H20 N) [Re2 (C7 H7 O S)3 (C O)6]'
_chemical_formula_moiety 'C8 H20 N +, C27 H21 O9 Re2 S3 -'
_chemical_formula_sum 'C35 H41 N O9 Re2 S3'
_chemical_formula_weight 1088.27
_chemical_name_systematic
;Tetraethylammonium
<i>fac</i>-tris(\m-2-methoxybenzenethiolato-\k^2^<i>S</i>:<i>S</i>)bis[tricarbonylrhenium(I)]
;
_space_group_crystal_system monoclinic
_space_group_IT_number 9
_space_group_name_Hall 'C -2yc'
_space_group_name_H-M_alt 'C 1 c 1'
_symmetry_space_group_name_Hall 'C -2yc'
_symmetry_space_group_name_H-M 'C 1 c 1'
_atom_sites_solution_hydrogens geom
_audit_creation_method SHELXL-2014/7
_cell_angle_alpha 90
_cell_angle_beta 91.470(2)
_cell_angle_gamma 90
_cell_formula_units_Z 4
_cell_length_a 12.7120(5)
_cell_length_b 17.1050(6)
_cell_length_c 18.1440(10)
_cell_measurement_reflns_used 9974
_cell_measurement_temperature 100(2)
_cell_measurement_theta_max 25.98
_cell_measurement_theta_min 2.31
_cell_volume 3943.9(3)
_computing_cell_refinement
;
SAINT-Plus (Bruker, 2008)
;
_computing_data_collection
;
APEX2 (Bruker, 2008)
;
_computing_data_reduction
;
SAINT-Plus and XPREP (Bruker, 2008)
;
_computing_molecular_graphics
;
DIAMOND (Brandenburg & Putz, 2005)
;
_computing_publication_material
;
SHELXL2014 (Sheldrick, 2015) and WinGX (Farrugia, 2012)
;
_computing_structure_refinement
;
SHELXL2014 (Sheldrick, 2015) and WinGX (Farrugia, 2012)
;
_computing_structure_solution
;
SIR97 (Altomare <i>et al.</i>, 1999)
;
_diffrn_ambient_temperature 100(2)
_diffrn_measured_fraction_theta_full 0.998
_diffrn_measured_fraction_theta_max 0.997
_diffrn_measurement_device_type 'Bruker APEXII CCD'
_diffrn_measurement_method '\f and \w scans'
_diffrn_radiation_type MoK\a
_diffrn_radiation_wavelength 0.71073
_diffrn_reflns_av_R_equivalents 0.0851
_diffrn_reflns_limit_h_max 16
_diffrn_reflns_limit_h_min -16
_diffrn_reflns_limit_k_max 22
_diffrn_reflns_limit_k_min -22
_diffrn_reflns_limit_l_max 24
_diffrn_reflns_limit_l_min -23
_diffrn_reflns_number 36944
_diffrn_reflns_theta_full 25.242
_diffrn_reflns_theta_max 28.334
_diffrn_reflns_theta_min 2.975
_exptl_absorpt_coefficient_mu 6.343
_exptl_absorpt_correction_T_max 0.455
_exptl_absorpt_correction_T_min 0.294
_exptl_absorpt_correction_type multi-scan
_exptl_absorpt_process_details
;
(SADABS; Bruker, 2008)
;
_exptl_crystal_colour colourless
_exptl_crystal_density_diffrn 1.833
_exptl_crystal_description cuboid
_exptl_crystal_F_000 2112
_exptl_crystal_size_max 0.303
_exptl_crystal_size_mid 0.166
_exptl_crystal_size_min 0.124
_refine_diff_density_max 0.867
_refine_diff_density_min -0.951
_refine_ls_abs_structure_details
;
Flack x determined using 3336 quotients [(I+)-(I-)]/[(I+)+(I-)]
(Parsons, Flack and Wagner, Acta Cryst. B69 (2013) 249-259).
;
_refine_ls_abs_structure_Flack 0.005(7)
_refine_ls_extinction_method none
_refine_ls_goodness_of_fit_ref 0.918
_refine_ls_hydrogen_treatment constr
_refine_ls_matrix_type full
_refine_ls_number_parameters 491
_refine_ls_number_reflns 9551
_refine_ls_number_restraints 2
_refine_ls_restrained_S_all 0.918
_refine_ls_R_factor_all 0.0435
_refine_ls_R_factor_gt 0.0328
_refine_ls_shift/su_max 0.002
_refine_ls_shift/su_mean 0.000
_refine_ls_structure_factor_coef Fsqd
_refine_ls_weighting_details 'w=1/[\s^2^(Fo^2^)] where P=(Fo^2^+2Fc^2^)/3'
_refine_ls_weighting_scheme calc
_refine_ls_wR_factor_gt 0.0634
_refine_ls_wR_factor_ref 0.0682
_reflns_number_gt 8238
_reflns_number_total 9829
_reflns_threshold_expression 'I > 2\s(I)'
_cod_data_source_file yp3163sup1.cif
_cod_data_source_block 14cpn4_0ma
_cod_depositor_comments 'Adding full bibliography for 2021227--2021228.cif.'
_cod_database_code 2021228
_cod_database_fobs_code 2021228
_shelx_space_group_comment
;
The symmetry employed for this shelxl refinement is uniquely defined
by the following loop, which should always be used as a source of
symmetry information in preference to the above space-group names.
They are only intended as comments.
;
_shelx_estimated_absorpt_t_min 0.250
_shelx_estimated_absorpt_t_max 0.507

loop_
_space_group_symop_operation_xyz
'x, y, z'
'x, -y, z+1/2'
'x+1/2, y+1/2, z'
'x+1/2, -y+1/2, z+1/2'

loop_
_atom_site_type_symbol
_atom_site_label
_atom_site_fract_x
_atom_site_fract_y
_atom_site_fract_z
_atom_site_U_iso_or_equiv
_atom_site_adp_type
_atom_site_calc_flag
_atom_site_occupancy
_atom_site_disorder_assembly
_atom_site_disorder_group
Re Re1 0.17980(2) 0.18897(2) 0.77563(2) 0.03475(9) Uani d 1 . .
Re Re2 0.17445(3) 0.28352(2) 0.94581(2) 0.03561(9) Uani d 1 . .
S S1 0.25682(17) 0.31485(12) 0.82369(13) 0.0359(5) Uani d 1 . .
S S2 0.23673(17) 0.15194(13) 0.90423(14) 0.0388(5) Uani d 1 . .
S S3 0.03389(17) 0.24277(13) 0.85401(13) 0.0343(5) Uani d 1 . .
C C1 0.1138(9) 0.0911(6) 0.7538(6) 0.054(3) Uani d 1 . .
C C3 0.1141(8) 0.2301(6) 0.6874(6) 0.048(2) Uani d 1 . .
C C2 0.2954(9) 0.1570(6) 0.7194(6) 0.051(2) Uani d 1 . .
C C4 0.1054(9) 0.3778(6) 0.9712(6) 0.056(3) Uani d 1 . .
C C5 0.1298(8) 0.2424(6) 1.0381(6) 0.052(3) Uani d 1 . .
C C6 0.3011(9) 0.3186(6) 0.9936(6) 0.056(3) Uani d 1 . .
C C10 0.1984(7) 0.3903(4) 0.7687(5) 0.035(2) Uani d 1 . .
C C15 0.2449(8) 0.4088(6) 0.7023(6) 0.049(2) Uani d 1 . .
C C20 0.3744(7) 0.1425(5) 0.9249(6) 0.042(2) Uani d 1 . .
C C25 0.4034(8) 0.1264(6) 0.9977(6) 0.053(3) Uani d 1 . .
C C30 -0.0438(6) 0.1595(5) 0.8762(5) 0.037(2) Uani d 1 . .
C C35 -0.1232(7) 0.1390(5) 0.8228(6) 0.044(2) Uani d 1 . .
O O1 0.0755(8) 0.0327(5) 0.7403(5) 0.077(3) Uani d 1 . .
O O2 0.3639(7) 0.1356(6) 0.6832(5) 0.090(3) Uani d 1 . .
O O3 0.0749(7) 0.2540(5) 0.6352(4) 0.075(2) Uani d 1 . .
O O4 0.0593(9) 0.4321(5) 0.9890(6) 0.096(3) Uani d 1 . .
O O5 0.1064(8) 0.2197(6) 1.0945(5) 0.083(3) Uani d 1 . .
O O6 0.3781(7) 0.3410(6) 1.0210(5) 0.089(3) Uani d 1 . .
O O15 0.3344(7) 0.3674(5) 0.6878(5) 0.086(3) Uani d 1 . .
O O25 0.3249(6) 0.1220(5) 1.0468(5) 0.071(2) Uani d 1 . .
O O35 -0.1334(6) 0.1889(4) 0.7635(5) 0.066(2) Uani d 1 . .
C C34 -0.1824(8) 0.0720(6) 0.8320(6) 0.050(2) Uani d 1 . .
H H34 -0.2344 0.0578 0.7959 0.060 Uiso calc 1 . .
C C23 0.5824(9) 0.1160(6) 0.9637(8) 0.064(3) Uani d 1 . .
H H23 0.6540 0.1057 0.9765 0.077 Uiso calc 1 . .
C C31 -0.0290(7) 0.1126(5) 0.9357(6) 0.045(2) Uani d 1 . .
H H31 0.0242 0.1254 0.9715 0.054 Uiso calc 1 . .
C C22 0.5548(9) 0.1326(7) 0.8914(8) 0.062(3) Uani d 1 . .
H H22 0.6068 0.1346 0.8547 0.074 Uiso calc 1 . .
C C24 0.5095(9) 0.1140(6) 1.0173(8) 0.065(3) Uani d 1 . .
H H24 0.5301 0.1043 1.0672 0.079 Uiso calc 1 . .
C C32 -0.0900(8) 0.0457(5) 0.9458(6) 0.051(3) Uani d 1 . .
H H32 -0.0792 0.0142 0.9884 0.061 Uiso calc 1 . .
C C33 -0.1659(8) 0.0256(6) 0.8938(6) 0.054(3) Uani d 1 . .
H H33 -0.2071 -0.0202 0.9002 0.064 Uiso calc 1 . .
C C14 0.2028(9) 0.4659(6) 0.6575(6) 0.054(3) Uani d 1 . .
H H14 0.2356 0.4778 0.6124 0.065 Uiso calc 1 . .
C C13 0.1133(9) 0.5066(6) 0.6767(6) 0.055(3) Uani d 1 . .
H H13 0.0861 0.5469 0.6456 0.066 Uiso calc 1 . .
C C12 0.0640(8) 0.4883(6) 0.7413(7) 0.052(3) Uani d 1 . .
H H12 0.0014 0.5148 0.7542 0.062 Uiso calc 1 . .
C C11 0.1066(7) 0.4306(5) 0.7877(6) 0.042(2) Uani d 1 . .
H H11 0.0731 0.4185 0.8325 0.051 Uiso calc 1 . .
C C21 0.4496(8) 0.1463(6) 0.8733(7) 0.056(3) Uani d 1 . .
H H21 0.4299 0.1587 0.8238 0.068 Uiso calc 1 . .
C C26 0.3496(13) 0.1048(10) 1.1216(8) 0.108(6) Uani d 1 . .
H H26C 0.4058 0.1397 1.1396 0.162 Uiso calc 1 . .
H H26A 0.3731 0.0504 1.1259 0.162 Uiso calc 1 . .
H H26B 0.2869 0.1124 1.1512 0.162 Uiso calc 1 . .
C C16 0.4041(11) 0.3961(10) 0.6391(10) 0.111(6) Uani d 1 . .
H H16C 0.3707 0.3985 0.5899 0.167 Uiso calc 1 . .
H H16A 0.4658 0.3617 0.6379 0.167 Uiso calc 1 . .
H H16B 0.4262 0.4486 0.6544 0.167 Uiso calc 1 . .
C C36 -0.1978(13) 0.1653(8) 0.7022(8) 0.091(5) Uani d 1 . .
H H36A -0.1714 0.1159 0.6825 0.137 Uiso calc 1 . .
H H36C -0.1960 0.2056 0.6638 0.137 Uiso calc 1 . .
H H36B -0.2703 0.1583 0.7179 0.137 Uiso calc 1 . .
N N1 -0.2877(7) 0.3746(5) 0.9303(6) 0.055(2) Uani d 1 . .
C C11A -0.2660(17) 0.4503(11) 0.8931(15) 0.070(7) Uani d 0.571(9) A 1
H H11A -0.2400 0.4882 0.9305 0.084 Uiso calc 0.571(9) A 1
H H11B -0.3328 0.4710 0.8717 0.084 Uiso calc 0.571(9) A 1
C C21A -0.3763(16) 0.3769(14) 0.9777(13) 0.070(6) Uani d 0.571(9) A 1
H H21A -0.3892 0.3243 0.9983 0.084 Uiso calc 0.571(9) A 1
H H21B -0.4401 0.3935 0.9495 0.084 Uiso calc 0.571(9) A 1
C C31B -0.310(3) 0.3090(13) 0.8726(17) 0.099(10) Uani d 0.571(9) A 1
H H31A -0.3248 0.2588 0.8975 0.119 Uiso calc 0.571(9) A 1
H H31B -0.2488 0.3018 0.8406 0.119 Uiso calc 0.571(9) A 1
C C41B -0.1842(14) 0.3478(12) 0.9707(14) 0.069(6) Uani d 0.571(9) A 1
H H41A -0.1592 0.3896 1.0046 0.082 Uiso calc 0.571(9) A 1
H H41B -0.1291 0.3386 0.9341 0.082 Uiso calc 0.571(9) A 1
C C01A -0.1863(12) 0.4448(9) 0.8324(10) 0.104(6) Uani d 0.571(9) A 1
H H01A -0.1761 0.4966 0.8107 0.156 Uiso calc 0.571(9) A 1
H H01B -0.1191 0.4257 0.8532 0.156 Uiso calc 0.571(9) A 1
H H01C -0.2121 0.4085 0.7943 0.156 Uiso calc 0.571(9) A 1
C C02A -0.3503(14) 0.4403(11) 1.0461(8) 0.119(7) Uani d 0.571(9) A 1
H H02A -0.4102 0.4425 1.0790 0.179 Uiso calc 0.571(9) A 1
H H02B -0.2874 0.4233 1.0740 0.179 Uiso calc 0.571(9) A 1
H H02C -0.3380 0.4923 1.0253 0.179 Uiso calc 0.571(9) A 1
C C03A -0.4156(19) 0.3389(13) 0.8227(12) 0.154(10) Uani d 0.571(9) A 1
H H03A -0.4334 0.2996 0.7852 0.230 Uiso calc 0.571(9) A 1
H H03B -0.4752 0.3459 0.8553 0.230 Uiso calc 0.571(9) A 1
H H03C -0.3996 0.3887 0.7987 0.230 Uiso calc 0.571(9) A 1
C C04A -0.2028(16) 0.2713(9) 1.0153(10) 0.109(6) Uani d 0.571(9) A 1
H H04A -0.1369 0.2555 1.0403 0.164 Uiso calc 0.571(9) A 1
H H04B -0.2566 0.2807 1.0520 0.164 Uiso calc 0.571(9) A 1
H H04C -0.2265 0.2298 0.9816 0.164 Uiso calc 0.571(9) A 1
C C11B -0.205(2) 0.3686(19) 0.8773(17) 0.072(8) Uani d 0.429(9) A 2
H H11C -0.2220 0.3257 0.8425 0.086 Uiso calc 0.429(9) A 2
H H11D -0.1383 0.3545 0.9038 0.086 Uiso calc 0.429(9) A 2
C C21B -0.261(2) 0.4411(17) 0.9863(17) 0.070(8) Uani d 0.429(9) A 2
H H21C -0.2598 0.4923 0.9609 0.084 Uiso calc 0.429(9) A 2
H H21D -0.1913 0.4320 1.0102 0.084 Uiso calc 0.429(9) A 2
C C31A -0.396(2) 0.399(2) 0.8923(18) 0.075(9) Uani d 0.429(9) A 2
H H31C -0.3921 0.4540 0.8744 0.090 Uiso calc 0.429(9) A 2
H H31D -0.4535 0.3952 0.9276 0.090 Uiso calc 0.429(9) A 2
C C41A -0.309(3) 0.3024(17) 0.969(2) 0.085(11) Uani d 0.429(9) A 2
H H41C -0.3319 0.2618 0.9338 0.102 Uiso calc 0.429(9) A 2
H H41D -0.3660 0.3111 1.0043 0.102 Uiso calc 0.429(9) A 2
C C01B -0.1863(12) 0.4448(9) 0.8324(10) 0.104(6) Uani d 0.429(9) A 2
H H01D -0.1293 0.4363 0.7980 0.156 Uiso calc 0.429(9) A 2
H H01E -0.2509 0.4586 0.8048 0.156 Uiso calc 0.429(9) A 2
H H01F -0.1671 0.4874 0.8663 0.156 Uiso calc 0.429(9) A 2
C C02B -0.3503(14) 0.4403(11) 1.0461(8) 0.119(7) Uani d 0.429(9) A 2
H H02D -0.3362 0.4816 1.0825 0.179 Uiso calc 0.429(9) A 2
H H02E -0.4189 0.4495 1.0218 0.179 Uiso calc 0.429(9) A 2
H H02F -0.3507 0.3894 1.0709 0.179 Uiso calc 0.429(9) A 2
C C03B -0.4156(19) 0.3389(13) 0.8227(12) 0.154(10) Uani d 0.429(9) A 2
H H03D -0.4821 0.3520 0.7972 0.230 Uiso calc 0.429(9) A 2
H H03E -0.3577 0.3436 0.7884 0.230 Uiso calc 0.429(9) A 2
H H03F -0.4188 0.2852 0.8413 0.230 Uiso calc 0.429(9) A 2
C C04B -0.2028(16) 0.2713(9) 1.0153(10) 0.109(6) Uani d 0.429(9) A 2
H H04D -0.2192 0.2227 1.0411 0.164 Uiso calc 0.429(9) A 2
H H04E -0.1462 0.2618 0.9808 0.164 Uiso calc 0.429(9) A 2
H H04F -0.1802 0.3111 1.0513 0.164 Uiso calc 0.429(9) A 2

loop_
_atom_site_aniso_label
_atom_site_aniso_U_11
_atom_site_aniso_U_22
_atom_site_aniso_U_33
_atom_site_aniso_U_12
_atom_site_aniso_U_13
_atom_site_aniso_U_23
Re1 0.03871(18) 0.03216(17) 0.03318(19) 0.00115(15) -0.00323(14) -0.00123(15)
Re2 0.03879(18) 0.03445(18) 0.03342(19) -0.00915(16) -0.00252(14) -0.00210(16)
S1 0.0352(11) 0.0349(11) 0.0376(13) -0.0053(9) -0.0012(9) 0.0031(9)
S2 0.0383(11) 0.0362(12) 0.0415(13) -0.0017(9) -0.0074(10) 0.0040(10)
S3 0.0337(11) 0.0319(11) 0.0370(12) -0.0049(9) -0.0044(9) -0.0022(9)
C1 0.072(7) 0.049(6) 0.042(6) -0.002(5) -0.007(5) -0.001(5)
C3 0.055(6) 0.050(6) 0.039(6) 0.006(5) -0.006(5) -0.005(4)
C2 0.060(6) 0.060(6) 0.032(6) 0.008(5) -0.005(5) -0.004(5)
C4 0.079(8) 0.054(6) 0.034(6) 0.002(6) 0.008(5) -0.008(5)
C5 0.055(6) 0.055(6) 0.047(7) -0.016(5) -0.003(5) -0.005(5)
C6 0.056(6) 0.067(7) 0.043(6) -0.022(5) -0.003(5) 0.009(5)
C10 0.043(5) 0.026(4) 0.036(5) -0.003(4) -0.006(4) -0.003(4)
C15 0.063(6) 0.040(5) 0.043(6) -0.003(5) 0.013(5) -0.004(4)
C20 0.038(5) 0.035(5) 0.052(6) 0.002(4) -0.008(4) -0.004(4)
C25 0.056(6) 0.045(6) 0.056(7) 0.006(5) -0.019(5) 0.010(5)
C30 0.032(4) 0.033(4) 0.047(6) -0.007(4) -0.001(4) -0.003(4)
C35 0.036(5) 0.045(5) 0.050(6) -0.005(4) -0.003(4) -0.003(4)
O1 0.109(7) 0.045(5) 0.078(6) -0.019(4) -0.014(5) -0.014(4)
O2 0.077(6) 0.133(9) 0.059(6) 0.043(6) 0.014(5) -0.008(5)
O3 0.097(7) 0.081(6) 0.045(5) 0.023(5) -0.016(5) 0.007(4)
O4 0.145(9) 0.062(6) 0.083(7) 0.020(6) 0.025(7) -0.014(5)
O5 0.099(7) 0.099(7) 0.050(6) -0.040(6) 0.003(5) 0.017(5)
O6 0.071(6) 0.128(8) 0.065(6) -0.052(5) -0.022(5) 0.000(5)
O15 0.099(6) 0.074(6) 0.088(7) 0.026(5) 0.055(6) 0.027(5)
O25 0.065(5) 0.098(6) 0.050(5) 0.008(4) -0.010(4) 0.029(4)
O35 0.070(5) 0.064(5) 0.061(5) -0.028(4) -0.025(4) 0.008(4)
C34 0.045(5) 0.045(5) 0.060(7) -0.013(4) -0.008(5) -0.007(5)
C23 0.045(6) 0.052(7) 0.094(10) 0.013(5) -0.027(7) -0.009(6)
C31 0.041(5) 0.042(5) 0.052(6) -0.010(4) -0.003(4) -0.003(4)
C22 0.043(6) 0.056(7) 0.086(10) 0.000(5) -0.003(6) -0.014(6)
C24 0.069(8) 0.050(6) 0.076(9) 0.017(5) -0.034(7) -0.002(6)
C32 0.055(6) 0.039(5) 0.058(7) -0.011(4) 0.005(5) 0.003(5)
C33 0.051(6) 0.051(6) 0.059(7) -0.019(5) 0.005(5) -0.003(5)
C14 0.082(8) 0.046(6) 0.033(6) -0.012(5) 0.006(5) -0.001(4)
C13 0.061(7) 0.046(6) 0.056(7) -0.011(5) -0.017(6) 0.010(5)
C12 0.038(5) 0.045(6) 0.072(8) -0.005(4) -0.012(5) -0.002(5)
C11 0.040(5) 0.043(5) 0.044(6) -0.003(4) -0.005(4) 0.000(4)
C21 0.045(6) 0.065(7) 0.059(7) 0.001(5) -0.010(5) -0.006(5)
C26 0.104(11) 0.151(16) 0.066(10) 0.001(11) -0.031(9) 0.032(10)
C16 0.079(10) 0.116(13) 0.141(17) 0.015(9) 0.044(10) 0.012(11)
C36 0.128(13) 0.080(9) 0.064(9) -0.042(9) -0.047(9) 0.016(7)
N1 0.053(5) 0.048(5) 0.067(6) 0.001(4) 0.008(5) 0.009(4)
C11A 0.060(12) 0.045(11) 0.10(2) 0.000(9) 0.017(13) 0.022(11)
C21A 0.055(12) 0.070(14) 0.084(17) 0.019(10) 0.011(11) 0.012(12)
C31B 0.14(3) 0.041(12) 0.12(3) -0.027(13) 0.00(2) -0.011(13)
C41B 0.040(10) 0.071(14) 0.095(18) 0.019(9) 0.005(10) -0.001(12)
C01A 0.092(11) 0.113(13) 0.109(14) -0.002(9) 0.031(10) 0.041(10)
C02A 0.146(16) 0.159(17) 0.054(9) 0.075(13) 0.034(10) 0.007(9)
C03A 0.20(2) 0.138(17) 0.119(17) -0.077(16) -0.090(17) 0.043(13)
C04A 0.156(17) 0.077(10) 0.095(13) 0.044(10) -0.006(12) 0.015(9)
C11B 0.062(17) 0.09(2) 0.06(2) 0.004(15) -0.002(14) -0.007(16)
C21B 0.08(2) 0.066(18) 0.06(2) -0.004(15) -0.013(16) 0.005(15)
C31A 0.050(15) 0.10(2) 0.07(2) 0.005(16) 0.009(14) 0.029(18)
C41A 0.11(3) 0.056(18) 0.08(3) -0.021(18) -0.03(2) 0.001(15)
C01B 0.092(11) 0.113(13) 0.109(14) -0.002(9) 0.031(10) 0.041(10)
C02B 0.146(16) 0.159(17) 0.054(9) 0.075(13) 0.034(10) 0.007(9)
C03B 0.20(2) 0.138(17) 0.119(17) -0.077(16) -0.090(17) 0.043(13)
C04B 0.156(17) 0.077(10) 0.095(13) 0.044(10) -0.006(12) 0.015(9)

loop_
_atom_type_symbol
_atom_type_description
_atom_type_scat_dispersion_real
_atom_type_scat_dispersion_imag
_atom_type_scat_source
C C 0.0033 0.0016 'International Tables Vol C Tables 4.2.6.8 and 6.1.1.4'
N N 0.0061 0.0033 'International Tables Vol C Tables 4.2.6.8 and 6.1.1.4'
O O 0.0106 0.0060 'International Tables Vol C Tables 4.2.6.8 and 6.1.1.4'
S S 0.1246 0.1234 'International Tables Vol C Tables 4.2.6.8 and 6.1.1.4'
Re Re -1.0185 7.2310 'International Tables Vol C Tables 4.2.6.8 and 6.1.1.4'
H H 0.0000 0.0000 'International Tables Vol C Tables 4.2.6.8 and 6.1.1.4'

loop_
_geom_angle_atom_site_label_1
_geom_angle_atom_site_label_2
_geom_angle_atom_site_label_3
_geom_angle
C2 Re1 C1 88.7(5)
C2 Re1 C3 89.0(4)
C1 Re1 C3 88.2(4)
C2 Re1 S2 102.7(3)
C1 Re1 S2 94.9(3)
C3 Re1 S2 167.9(3)
C2 Re1 S1 97.7(3)
C1 Re1 S1 171.3(3)
C3 Re1 S1 97.6(3)
S2 Re1 S1 78.04(7)
C2 Re1 S3 174.9(3)
C1 Re1 S3 96.3(4)
C3 Re1 S3 91.5(3)
S2 Re1 S3 76.57(7)
S1 Re1 S3 77.21(7)
C4 Re2 C6 90.7(5)
C4 Re2 C5 87.2(5)
C6 Re2 C5 89.1(4)
C4 Re2 S2 170.6(4)
C6 Re2 S2 98.6(4)
C5 Re2 S2 92.1(3)
C4 Re2 S3 94.1(3)
C6 Re2 S3 165.5(3)
C5 Re2 S3 104.8(3)
S2 Re2 S3 77.06(7)
C4 Re2 S1 103.7(3)
C6 Re2 S1 88.2(3)
C5 Re2 S1 168.8(3)
S2 Re2 S1 77.64(8)
S3 Re2 S1 77.38(7)
C10 S1 Re1 105.9(3)
C10 S1 Re2 117.9(3)
Re1 S1 Re2 87.48(7)
C20 S2 Re1 118.4(4)
C20 S2 Re2 109.5(3)
Re1 S2 Re2 88.14(7)
C30 S3 Re2 117.4(3)
C30 S3 Re1 104.7(3)
Re2 S3 Re1 87.39(7)
O1 C1 Re1 179.2(11)
O3 C3 Re1 179.5(11)
O2 C2 Re1 177.5(10)
O4 C4 Re2 175.7(11)
O5 C5 Re2 177.1(9)
O6 C6 Re2 178.3(10)
C15 C10 C11 118.3(9)
C15 C10 S1 118.0(7)
C11 C10 S1 123.6(7)
C14 C15 O15 124.6(10)
C14 C15 C10 120.5(9)
O15 C15 C10 114.9(9)
C21 C20 C25 119.4(9)
C21 C20 S2 123.6(8)
C25 C20 S2 116.9(8)
O25 C25 C20 116.9(8)
O25 C25 C24 123.0(11)
C20 C25 C24 120.1(11)
C31 C30 C35 118.6(8)
C31 C30 S3 125.9(7)
C35 C30 S3 115.4(7)
O35 C35 C34 124.6(9)
O35 C35 C30 115.4(8)
C34 C35 C30 119.9(9)
C16 O15 C15 119.7(10)
C25 O25 C26 119.5(10)
C35 O35 C36 118.4(8)
C35 C34 C33 120.1(9)
C35 C34 H34 119.9
C33 C34 H34 119.9
C24 C23 C22 121.6(10)
C24 C23 H23 119.2
C22 C23 H23 119.2
C30 C31 C32 121.5(9)
C30 C31 H31 119.2
C32 C31 H31 119.2
C23 C22 C21 118.7(12)
C23 C22 H22 120.7
C21 C22 H22 120.7
C23 C24 C25 118.9(12)
C23 C24 H24 120.5
C25 C24 H24 120.5
C33 C32 C31 119.9(10)
C33 C32 H32 120.1
C31 C32 H32 120.1
C32 C33 C34 120.0(9)
C32 C33 H33 120.0
C34 C33 H33 120.0
C15 C14 C13 121.2(10)
C15 C14 H14 119.4
C13 C14 H14 119.4
C12 C13 C14 119.6(10)
C12 C13 H13 120.2
C14 C13 H13 120.2
C13 C12 C11 119.6(10)
C13 C12 H12 120.2
C11 C12 H12 120.2
C12 C11 C10 120.7(10)
C12 C11 H11 119.7
C10 C11 H11 119.7
C20 C21 C22 121.3(11)
C20 C21 H21 119.3
C22 C21 H21 119.3
O25 C26 H26C 109.5
O25 C26 H26A 109.5
H26C C26 H26A 109.5
O25 C26 H26B 109.5
H26C C26 H26B 109.5
H26A C26 H26B 109.5
O15 C16 H16C 109.5
O15 C16 H16A 109.5
H16C C16 H16A 109.5
O15 C16 H16B 109.5
H16C C16 H16B 109.5
H16A C16 H16B 109.5
O35 C36 H36A 109.5
O35 C36 H36C 109.5
H36A C36 H36C 109.5
O35 C36 H36B 109.5
H36A C36 H36B 109.5
H36C C36 H36B 109.5
C11B N1 C41A 114(2)
C21A N1 C11A 113.9(14)
C21A N1 C31B 106.9(16)
C11A N1 C31B 110.8(16)
C11B N1 C21B 109.6(18)
C41A N1 C21B 109.9(19)
C21A N1 C41B 113.1(14)
C11A N1 C41B 107.7(14)
C31B N1 C41B 104.0(15)
C11B N1 C31A 111.7(18)
C41A N1 C31A 106.0(19)
C21B N1 C31A 105.1(18)
N1 C11A C01A 114.2(15)
N1 C11A H11A 108.7
C01A C11A H11A 108.7
N1 C11A H11B 108.7
C01A C11A H11B 108.7
H11A C11A H11B 107.6
N1 C21A C02A 108.6(15)
N1 C21A H21A 110.0
C02A C21A H21A 110.0
N1 C21A H21B 110.0
C02A C21A H21B 110.0
H21A C21A H21B 108.3
N1 C31B C03A 105.8(18)
N1 C31B H31A 110.6
C03A C31B H31A 110.6
N1 C31B H31B 110.6
C03A C31B H31B 110.6
H31A C31B H31B 108.7
N1 C41B C04A 110.7(15)
N1 C41B H41A 109.5
C04A C41B H41A 109.5
N1 C41B H41B 109.5
C04A C41B H41B 109.5
H41A C41B H41B 108.1
C11A C01A H01A 109.5
C11A C01A H01B 109.5
H01A C01A H01B 109.5
C11A C01A H01C 109.5
H01A C01A H01C 109.5
H01B C01A H01C 109.5
C21A C02A H02A 109.5
C21A C02A H02B 109.5
H02A C02A H02B 109.5
C21A C02A H02C 109.5
H02A C02A H02C 109.5
H02B C02A H02C 109.5
C31B C03A H03A 109.5
C31B C03A H03B 109.5
H03A C03A H03B 109.5
C31B C03A H03C 109.5
H03A C03A H03C 109.5
H03B C03A H03C 109.5
C41B C04A H04A 109.5
C41B C04A H04B 109.5
H04A C04A H04B 109.5
C41B C04A H04C 109.5
H04A C04A H04C 109.5
H04B C04A H04C 109.5
N1 C11B C01B 114(2)
N1 C11B H11C 108.7
C01B C11B H11C 108.7
N1 C11B H11D 108.7
C01B C11B H11D 108.7
H11C C11B H11D 107.6
N1 C21B C02B 107(2)
N1 C21B H21C 110.3
C02B C21B H21C 110.3
N1 C21B H21D 110.3
C02B C21B H21D 110.3
H21C C21B H21D 108.6
N1 C31A C03B 106(2)
N1 C31A H31C 110.5
C03B C31A H31C 110.5
N1 C31A H31D 110.5
C03B C31A H31D 110.5
H31C C31A H31D 108.7
N1 C41A C04B 111(2)
N1 C41A H41C 109.4
C04B C41A H41C 109.4
N1 C41A H41D 109.4
C04B C41A H41D 109.4
H41C C41A H41D 108.0
C11B C01B H01D 109.5
C11B C01B H01E 109.5
H01D C01B H01E 109.5
C11B C01B H01F 109.5
H01D C01B H01F 109.5
H01E C01B H01F 109.5
C21B C02B H02D 109.5
C21B C02B H02E 109.5
H02D C02B H02E 109.5
C21B C02B H02F 109.5
H02D C02B H02F 109.5
H02E C02B H02F 109.5
C31A C03B H03D 109.5
C31A C03B H03E 109.5
H03D C03B H03E 109.5
C31A C03B H03F 109.5
H03D C03B H03F 109.5
H03E C03B H03F 109.5
C41A C04B H04D 109.5
C41A C04B H04E 109.5
H04D C04B H04E 109.5
C41A C04B H04F 109.5
H04D C04B H04F 109.5
H04E C04B H04F 109.5

loop_
_geom_bond_atom_site_label_1
_geom_bond_atom_site_label_2
_geom_bond_distance
Re1 C2 1.891(11)
Re1 C1 1.910(11)
Re1 C3 1.920(10)
Re1 S2 2.507(2)
Re1 S1 2.512(2)
Re1 S3 2.539(2)
Re2 C4 1.897(11)
Re2 C6 1.906(11)
Re2 C5 1.916(12)
Re2 S2 2.508(2)
Re2 S3 2.510(2)
Re2 S1 2.532(2)
S1 C10 1.782(9)
S2 C20 1.787(9)
S3 C30 1.785(9)
C1 O1 1.136(12)
C3 O3 1.135(12)
C2 O2 1.163(12)
C4 O4 1.150(13)
C5 O5 1.141(13)
C6 O6 1.151(12)
C10 C15 1.391(13)
C10 C11 1.407(12)
C15 C14 1.371(14)
C15 O15 1.373(13)
C20 C21 1.356(15)
C20 C25 1.390(13)
C25 O25 1.357(14)
C25 C24 1.402(14)
C30 C31 1.356(13)
C30 C35 1.425(12)
C35 O35 1.376(12)
C35 C34 1.384(13)
O15 C16 1.359(15)
O25 C26 1.416(14)
O35 C36 1.423(13)
C34 C33 1.384(14)
C34 H34 0.9500
C23 C24 1.361(18)
C23 C22 1.378(17)
C23 H23 0.9500
C31 C32 1.396(12)
C31 H31 0.9500
C22 C21 1.390(14)
C22 H22 0.9500
C24 H24 0.9500
C32 C33 1.376(14)
C32 H32 0.9500
C33 H33 0.9500
C14 C13 1.386(15)
C14 H14 0.9500
C13 C12 1.379(16)
C13 H13 0.9500
C12 C11 1.397(13)
C12 H12 0.9500
C11 H11 0.9500
C21 H21 0.9500
C26 H26C 0.9800
C26 H26A 0.9800
C26 H26B 0.9800
C16 H16C 0.9800
C16 H16A 0.9800
C16 H16B 0.9800
C36 H36A 0.9800
C36 H36C 0.9800
C36 H36B 0.9800
N1 C21A 1.44(2)
N1 C11B 1.45(3)
N1 C41A 1.45(3)
N1 C11A 1.49(2)
N1 C31B 1.56(3)
N1 C21B 1.56(3)
N1 C41B 1.56(2)
N1 C31A 1.58(3)
C11A C01A 1.52(3)
C11A H11A 0.9900
C11A H11B 0.9900
C21A C02A 1.67(3)
C21A H21A 0.9900
C21A H21B 0.9900
C31B C03A 1.68(4)
C31B H31A 0.9900
C31B H31B 0.9900
C41B C04A 1.56(3)
C41B H41A 0.9900
C41B H41B 0.9900
C01A H01A 0.9800
C01A H01B 0.9800
C01A H01C 0.9800
C02A H02A 0.9800
C02A H02B 0.9800
C02A H02C 0.9800
C03A H03A 0.9800
C03A H03B 0.9800
C03A H03C 0.9800
C04A H04A 0.9800
C04A H04B 0.9800
C04A H04C 0.9800
C11B C01B 1.56(3)
C11B H11C 0.9900
C11B H11D 0.9900
C21B C02B 1.59(3)
C21B H21C 0.9900
C21B H21D 0.9900
C31A C03B 1.65(4)
C31A H31C 0.9900
C31A H31D 0.9900
C41A C04B 1.65(4)
C41A H41C 0.9900
C41A H41D 0.9900
C01B H01D 0.9800
C01B H01E 0.9800
C01B H01F 0.9800
C02B H02D 0.9800
C02B H02E 0.9800
C02B H02F 0.9800
C03B H03D 0.9800
C03B H03E 0.9800
C03B H03F 0.9800
C04B H04D 0.9800
C04B H04E 0.9800
C04B H04F 0.9800

loop_
_geom_hbond_atom_site_label_D
_geom_hbond_atom_site_label_H
_geom_hbond_atom_site_label_A
_geom_hbond_site_symmetry_A
_geom_hbond_distance_DH
_geom_hbond_distance_HA
_geom_hbond_distance_DA
_geom_hbond_angle_DHA
C11A H11A S2 3_455 0.99 2.86 3.45(2) 119.7
C16 H16A O5 4_554 0.98 2.41 3.361(17) 162.3
